data_1545485
loop_
_publ_author_name
'Schollmeyer, Dieter'
'Detert, Heiner'

_publ_section_title
;
 3-Methyl-4,5,6,7,8,9-hexahydrocycloocteno-1,2,3-selenadiazolium
 iodide--trichloromethane (4/1)
;
_journal_issue 2
_journal_name_full IUCrData
_journal_page_first x170167
_journal_paper_doi 10.1107/S2414314617001675
_journal_volume 2
_journal_year 2017
_chemical_formula_iupac 'C9 H15 N2 Se +, I -, 0.25(CH Cl3)'
_chemical_formula_moiety 'C9 H15 N2 Se +, I -, 0.25(C H Cl3)'
_chemical_formula_sum 'C9.25 H15.25 Cl0.75 I N2 Se'
_chemical_formula_weight 386.93
_chemical_name_systematic
'3-Methyl-4,5,6,7,8,9-hexahydrocycloocteno-1,2,3-selenadiazolium iodide--trichloromethane (4/1)'
_space_group_crystal_system triclinic
_space_group_IT_number 2
_space_group_name_Hall '-P 1'
_space_group_name_H-M_alt 'P -1'
_symmetry_space_group_name_Hall '-P 1'
_symmetry_space_group_name_H-M 'P -1'
_atom_sites_solution_hydrogens geom
_audit_creation_method SHELXL-2014/7
_cell_angle_alpha 71.141(8)
_cell_angle_beta 89.472(9)
_cell_angle_gamma 76.460(6)
_cell_formula_units_Z 8
_cell_length_a 10.5250(9)
_cell_length_b 13.4368(9)
_cell_length_c 20.112(2)
_cell_measurement_reflns_used 25
_cell_measurement_temperature 295(2)
_cell_measurement_theta_max 38
_cell_measurement_theta_min 24
_cell_volume 2610.0(4)
_computing_cell_refinement
;
CAD-4 Software (Enraf--Nonius, 1989)
;
_computing_data_collection
;
CAD-4 Software (Enraf--Nonius, 1989)
;
_computing_data_reduction
;
<i>CORINC</i> (Dr\"ager & Gattow, 1971)
;
_computing_molecular_graphics
;
PLATON (Spek, 2009)
;
_computing_structure_refinement
;
SHELXL2014 (Sheldrick, 2008)
;
_computing_structure_solution
;
SIR2004 (Burla <i>et al.</i>,  2005)
;
_diffrn_ambient_temperature 295(2)
_diffrn_measured_fraction_theta_full 1.000
_diffrn_measured_fraction_theta_max 1.000
_diffrn_measurement_device_type 'Enraf--Nonius CAD-4'
_diffrn_measurement_method '\w/2\q scan'
_diffrn_radiation_type CuK\a
_diffrn_radiation_wavelength 1.54178
_diffrn_reflns_av_R_equivalents 0.0670
_diffrn_reflns_limit_h_max 0
_diffrn_reflns_limit_h_min -13
_diffrn_reflns_limit_k_max 16
_diffrn_reflns_limit_k_min -16
_diffrn_reflns_limit_l_max 25
_diffrn_reflns_limit_l_min -25
_diffrn_reflns_number 11193
_diffrn_reflns_theta_full 67.679
_diffrn_reflns_theta_max 73.991
_diffrn_reflns_theta_min 2.327
_diffrn_standards_interval_time 60
_diffrn_standards_number 3
_exptl_absorpt_coefficient_mu 23.623
_exptl_absorpt_correction_T_max 0.202
_exptl_absorpt_correction_T_min 0.006
_exptl_absorpt_correction_type numerical
_exptl_absorpt_process_details
;
(PLATON; Spek, 2009)
;
_exptl_crystal_colour yellow
_exptl_crystal_density_diffrn 1.969
_exptl_crystal_description plate
_exptl_crystal_F_000 1476
_exptl_crystal_size_max 0.556
_exptl_crystal_size_mid 0.318
_exptl_crystal_size_min 0.118
_refine_diff_density_max 1.837
_refine_diff_density_min -1.185
_refine_ls_extinction_coef 0.00067(6)
_refine_ls_extinction_expression Fc^*^=kFc[1+0.001xFc^2^\l^3^/sin(2\q)]^-1/4^
_refine_ls_extinction_method
;
SHELXL2014 (Sheldrick, 2008)
;
_refine_ls_goodness_of_fit_ref 1.048
_refine_ls_hydrogen_treatment constr
_refine_ls_matrix_type full
_refine_ls_number_parameters 542
_refine_ls_number_reflns 10589
_refine_ls_number_restraints 75
_refine_ls_restrained_S_all 1.047
_refine_ls_R_factor_all 0.1009
_refine_ls_R_factor_gt 0.0667
_refine_ls_shift/su_max 0.001
_refine_ls_shift/su_mean 0.000
_refine_ls_structure_factor_coef Fsqd
_refine_ls_weighting_details 'w=1/[\s^2^(Fo^2^)+(0.1024P)^2^+1.7825P] where P=(Fo^2^+2Fc^2^)/3'
_refine_ls_weighting_scheme calc
_refine_ls_wR_factor_gt 0.1748
_refine_ls_wR_factor_ref 0.1967
_reflns_number_gt 7331
_reflns_number_total 10589
_reflns_threshold_expression 'I > 2\s(I)'
_cod_data_source_file bt4038sup1.cif
_cod_data_source_block I
_cod_depositor_comments
;

2019-07-29
Z value and formula fixed to values more according to usual
chemical conventions.                 miguel
;
_cod_original_formula_sum 'C37 H61 Cl3 I4 N8 Se4'
_cod_original_formula_weight 1547.73
_cod_original_formula_moiety '4(C9 H15 N2 Se +), 4(I -), CH Cl3'
_cod_original_formula_iupac '4C9 H15 N2 Se +, 4I -, CH Cl3'
_cod_original_formula_units_Z 2
_cod_original_cell_volume 2609.9(4)
_cod_database_code 1545485
_shelx_space_group_comment
;
The symmetry employed for this shelxl refinement is uniquely defined
by the following loop, which should always be used as a source of
symmetry information in preference to the above space-group names.
They are only intended as comments.
;
_shelx_estimated_absorpt_t_min 0.027
_shelx_estimated_absorpt_t_max 0.167

loop_
_space_group_symop_operation_xyz
'x, y, z'
'-x, -y, -z'

loop_
_atom_site_type_symbol
_atom_site_label
_atom_site_fract_x
_atom_site_fract_y
_atom_site_fract_z
_atom_site_U_iso_or_equiv
_atom_site_adp_type
_atom_site_calc_flag
_atom_site_occupancy
_atom_site_disorder_assembly
_atom_site_disorder_group
Se Se1A 0.54844(11) 0.41276(9) 0.09780(5) 0.0497(3) Uani d 1 . .
N N1A 0.3841(9) 0.4588(7) 0.1214(4) 0.0498(19) Uani d 1 . .
N N2A 0.3060(8) 0.4144(6) 0.0971(4) 0.0413(16) Uani d 1 . .
C C3A 0.3520(9) 0.3509(8) 0.0564(4) 0.041(2) Uani d 1 . .
C C4A 0.2640(10) 0.3023(9) 0.0257(5) 0.049(2) Uani d 1 . .
H H4A1 0.2911 0.3032 -0.0207 0.059 Uiso calc 1 . .
H H4A2 0.1756 0.3476 0.0197 0.059 Uiso calc 1 . .
C C5A 0.2616(13) 0.1887(10) 0.0683(6) 0.064(3) Uani d 1 . .
H H5A1 0.1849 0.1724 0.0521 0.077 Uiso calc 0.68 A 1
H H5A2 0.2523 0.1847 0.1171 0.077 Uiso calc 0.68 A 1
H H5A3 0.1943 0.1935 0.1012 0.077 Uiso calc 0.32 B 2
H H5A4 0.2325 0.1565 0.0363 0.077 Uiso calc 0.32 B 2
C C6A 0.3899(19) 0.0961(15) 0.0651(11) 0.066(4) Uani d 0.68 C 1
H H6A1 0.3706 0.0258 0.0852 0.079 Uiso calc 0.68 C 1
H H6A2 0.4059 0.1062 0.0160 0.079 Uiso calc 0.68 C 1
C C7A 0.5121(18) 0.0950(15) 0.1022(9) 0.059(3) Uani d 0.68 C 1
H H7A1 0.5565 0.0202 0.1276 0.070 Uiso calc 0.68 C 1
H H7A2 0.4882 0.1310 0.1369 0.070 Uiso calc 0.68 C 1
C C6E 0.380(4) 0.111(3) 0.1092(19) 0.063(7) Uani d 0.32 C 2
H H6E1 0.3594 0.0423 0.1336 0.075 Uiso calc 0.32 C 2
H H6E2 0.4082 0.1382 0.1443 0.075 Uiso calc 0.32 C 2
C C7E 0.496(4) 0.092(3) 0.060(2) 0.063(6) Uani d 0.32 C 2
H H7E1 0.5348 0.0150 0.0754 0.075 Uiso calc 0.32 C 2
H H7E2 0.4565 0.1127 0.0130 0.075 Uiso calc 0.32 C 2
C C8A 0.6081(13) 0.1486(10) 0.0553(7) 0.066(3) Uani d 1 . .
H H8A1 0.6366 0.1084 0.0233 0.079 Uiso calc 0.68 C 1
H H8A2 0.6846 0.1403 0.0850 0.079 Uiso calc 0.68 C 1
H H8A3 0.6803 0.1138 0.0338 0.079 Uiso calc 0.32 C 2
H H8A4 0.6393 0.1418 0.1022 0.079 Uiso calc 0.32 C 2
C C9A 0.5614(11) 0.2692(10) 0.0110(5) 0.055(2) Uani d 1 . .
H H9A1 0.6373 0.2972 -0.0050 0.066 Uiso calc 1 . .
H H9A2 0.5089 0.2758 -0.0303 0.066 Uiso calc 1 . .
C C10A 0.4826(9) 0.3370(8) 0.0500(4) 0.0400(19) Uani d 1 . .
C C11A 0.1701(12) 0.4392(11) 0.1149(6) 0.068(3) Uani d 1 . .
H H11A 0.1204 0.4031 0.0948 0.102 Uiso calc 1 . .
H H11B 0.1668 0.4147 0.1652 0.102 Uiso calc 1 . .
H H11C 0.1337 0.5161 0.0964 0.102 Uiso calc 1 . .
Se Se1B 0.17468(11) 0.16520(9) 0.68091(5) 0.0477(3) Uani d 1 . .
N N1B 0.3405(9) 0.0958(7) 0.7154(4) 0.051(2) Uani d 1 . .
N N2B 0.4185(8) 0.1591(7) 0.6874(4) 0.0462(18) Uani d 1 . .
C C3B 0.3660(10) 0.2609(8) 0.6410(4) 0.043(2) Uani d 1 . .
C C4B 0.4498(12) 0.3365(10) 0.6062(6) 0.059(3) Uani d 1 . .
H H4B1 0.5291 0.3182 0.6363 0.070 Uiso calc 1 . .
H H4B2 0.4032 0.4098 0.6022 0.070 Uiso calc 1 . .
C C5B 0.4881(13) 0.3346(13) 0.5336(7) 0.078(4) Uani d 1 . .
H H5B1 0.5613 0.3679 0.5213 0.093 Uiso calc 1 . .
H H5B2 0.5173 0.2598 0.5351 0.093 Uiso calc 1 . .
C C6B 0.3785(16) 0.3924(16) 0.4771(8) 0.101(5) Uani d 1 . .
H H6B1 0.3359 0.4608 0.4834 0.121 Uiso calc 1 . .
H H6B2 0.4162 0.4093 0.4318 0.121 Uiso calc 1 . .
C C7B 0.2812(15) 0.3357(16) 0.4748(7) 0.093(4) Uani d 1 . .
H H7B1 0.3170 0.2599 0.5017 0.112 Uiso calc 1 . .
H H7B2 0.2667 0.3401 0.4263 0.112 Uiso calc 1 . .
C C8B 0.1477(12) 0.3714(9) 0.5016(5) 0.059(3) Uani d 1 . .
H H8B1 0.0968 0.3196 0.5021 0.071 Uiso calc 1 . .
H H8B2 0.1020 0.4410 0.4686 0.071 Uiso calc 1 . .
C C9B 0.1529(10) 0.3816(8) 0.5757(5) 0.047(2) Uani d 1 . .
H H9B1 0.1888 0.4427 0.5736 0.057 Uiso calc 1 . .
H H9B2 0.0645 0.3960 0.5907 0.057 Uiso calc 1 . .
C C10B 0.2340(9) 0.2818(7) 0.6286(4) 0.0366(18) Uani d 1 . .
C C11B 0.5560(11) 0.1129(10) 0.7106(7) 0.068(3) Uani d 1 . .
H H11D 0.6057 0.1643 0.6876 0.102 Uiso calc 1 . .
H H11E 0.5671 0.0958 0.7607 0.102 Uiso calc 1 . .
H H11F 0.5862 0.0480 0.6987 0.102 Uiso calc 1 . .
Se Se1C 1.06674(11) 0.40224(9) 0.75799(5) 0.0477(3) Uani d 1 . .
N N1C 0.9037(9) 0.4587(7) 0.7156(4) 0.051(2) Uani d 1 . .
N N2C 0.8211(8) 0.4127(6) 0.7556(4) 0.0405(16) Uani d 1 . .
C C3C 0.8670(9) 0.3333(7) 0.8188(4) 0.0398(19) Uani d 1 . .
C C4C 0.7769(10) 0.2783(9) 0.8665(5) 0.049(2) Uani d 1 . .
H H4C1 0.6886 0.3243 0.8548 0.059 Uiso calc 1 . .
H H4C2 0.8020 0.2705 0.9146 0.059 Uiso calc 1 . .
C C5C 0.7763(11) 0.1681(10) 0.8627(6) 0.062(3) Uani d 1 . .
H H5C1 0.7685 0.1739 0.8135 0.074 Uiso calc 1 . .
H H5C2 0.6990 0.1479 0.8840 0.074 Uiso calc 1 . .
C C6C 0.9014(14) 0.0730(10) 0.9001(7) 0.074(4) Uani d 1 . .
H H6C1 0.9179 0.0754 0.9469 0.089 Uiso calc 1 . .
H H6C2 0.8805 0.0043 0.9057 0.089 Uiso calc 1 . .
C C7C 1.0242(13) 0.0753(10) 0.8632(7) 0.068(3) Uani d 1 . .
H H7C1 1.0012 0.1186 0.8140 0.082 Uiso calc 1 . .
H H7C2 1.0661 0.0020 0.8649 0.082 Uiso calc 1 . .
C C8C 1.1226(12) 0.1195(9) 0.8919(6) 0.060(3) Uani d 1 . .
H H8C1 1.1966 0.1184 0.8629 0.072 Uiso calc 1 . .
H H8C2 1.1543 0.0699 0.9389 0.072 Uiso calc 1 . .
C C9C 1.0774(9) 0.2327(8) 0.8965(5) 0.044(2) Uani d 1 . .
H H9C1 1.0258 0.2293 0.9370 0.052 Uiso calc 1 . .
H H9C2 1.1539 0.2572 0.9043 0.052 Uiso calc 1 . .
C C10C 0.9986(9) 0.3137(7) 0.8333(4) 0.0361(17) Uani d 1 . .
C C11C 0.6841(11) 0.4514(10) 0.7276(6) 0.061(3) Uani d 1 . .
H H11G 0.6312 0.4131 0.7605 0.091 Uiso calc 1 . .
H H11H 0.6549 0.5277 0.7204 0.091 Uiso calc 1 . .
H H11I 0.6764 0.4391 0.6836 0.091 Uiso calc 1 . .
Se Se1D 0.66986(10) 0.14268(8) 0.25878(5) 0.0452(2) Uani d 1 . .
N N1D 0.8346(8) 0.0743(6) 0.2528(4) 0.0435(17) Uani d 1 . .
N N2D 0.9146(8) 0.1331(7) 0.2587(4) 0.0432(17) Uani d 1 . .
C C3D 0.8657(9) 0.2298(7) 0.2662(4) 0.0384(18) Uani d 1 . .
C C4D 0.9528(11) 0.3008(9) 0.2740(6) 0.052(2) Uani d 1 . .
H H4D1 0.9076 0.3763 0.2519 0.062 Uiso calc 1 . .
H H4D2 1.0317 0.2864 0.2498 0.062 Uiso calc 1 . .
C C5D 0.9904(12) 0.2806(12) 0.3512(7) 0.067(3) Uani d 1 . .
H H5D1 1.0236 0.3410 0.3535 0.081 Uiso calc 0.62 D 1
H H5D2 1.0624 0.2163 0.3670 0.081 Uiso calc 0.62 D 1
H H5D3 1.0703 0.3030 0.3555 0.081 Uiso calc 0.38 E 2
H H5D4 1.0045 0.2042 0.3782 0.081 Uiso calc 0.38 E 2
C C6D 0.883(2) 0.2653(18) 0.4049(9) 0.062(5) Uani d 0.62 F 1
H H6D1 0.9210 0.2512 0.4518 0.075 Uiso calc 0.62 F 1
H H6D2 0.8509 0.2032 0.4052 0.075 Uiso calc 0.62 F 1
C C7D 0.7664(18) 0.3690(15) 0.3851(9) 0.047(4) Uani d 0.62 F 1
H H7D1 0.7456 0.3883 0.4271 0.057 Uiso calc 0.62 F 1
H H7D2 0.7943 0.4285 0.3515 0.057 Uiso calc 0.62 F 1
C C6H 0.869(4) 0.352(3) 0.3793(16) 0.065(9) Uani d 0.38 F 2
H H6H1 0.9011 0.3678 0.4189 0.079 Uiso calc 0.38 F 2
H H6H2 0.8340 0.4202 0.3422 0.079 Uiso calc 0.38 F 2
C C7H 0.768(3) 0.297(3) 0.4005(13) 0.054(7) Uani d 0.38 F 2
H H7H1 0.7507 0.2921 0.4488 0.065 Uiso calc 0.38 F 2
H H7H2 0.7962 0.2241 0.3987 0.065 Uiso calc 0.38 F 2
C C8D 0.6420(12) 0.3557(10) 0.3536(6) 0.057(3) Uani d 1 . .
H H8D1 0.5691 0.4140 0.3556 0.069 Uiso calc 0.62 F 1
H H8D2 0.6240 0.2879 0.3826 0.069 Uiso calc 0.62 F 1
H H8D3 0.6182 0.4302 0.3530 0.069 Uiso calc 0.38 F 2
H H8D4 0.5726 0.3221 0.3745 0.069 Uiso calc 0.38 F 2
C C9D 0.6486(10) 0.3562(8) 0.2772(5) 0.047(2) Uani d 1 . .
H H9D1 0.5604 0.3675 0.2577 0.056 Uiso calc 1 . .
H H9D2 0.6826 0.4170 0.2499 0.056 Uiso calc 1 . .
C C10D 0.7316(9) 0.2549(7) 0.2693(4) 0.0355(17) Uani d 1 . .
C C11D 1.0563(12) 0.0861(11) 0.2558(8) 0.070(3) Uani d 1 . .
H H11J 1.1058 0.1353 0.2606 0.105 Uiso calc 1 . .
H H11K 1.0838 0.0182 0.2934 0.105 Uiso calc 1 . .
H H11L 1.0708 0.0743 0.2115 0.105 Uiso calc 1 . .
I I1 0.38141(7) 0.31708(7) 0.81714(4) 0.0639(2) Uani d 1 . .
I I2 0.35417(7) 0.22279(7) 0.28803(4) 0.0632(2) Uani d 1 . .
I I3 0.85843(7) 0.25666(7) 0.62885(4) 0.0628(2) Uani d 1 . .
I I4 0.86700(8) 0.32453(9) 0.06828(4) 0.0809(3) Uani d 1 . .
C C1L 0.2649(18) 0.0221(13) 0.4924(7) 0.089(5) Uani d 1 . .
H H1L 0.2917 0.0844 0.4598 0.107 Uiso calc 1 . .
Cl Cl1 0.2328(5) -0.0580(3) 0.44457(19) 0.0949(12) Uani d 1 . .
Cl Cl2 0.3942(5) -0.0512(5) 0.5587(2) 0.1172(17) Uani d 1 . .
Cl Cl3 0.1264(5) 0.0702(4) 0.5302(3) 0.1084(14) Uani d 1 . .

loop_
_atom_site_aniso_label
_atom_site_aniso_U_11
_atom_site_aniso_U_22
_atom_site_aniso_U_33
_atom_site_aniso_U_12
_atom_site_aniso_U_13
_atom_site_aniso_U_23
Se1A 0.0442(6) 0.0586(6) 0.0464(5) -0.0179(5) -0.0026(4) -0.0135(4)
N1A 0.049(5) 0.045(4) 0.053(4) -0.003(4) -0.002(4) -0.019(3)
N2A 0.034(4) 0.039(4) 0.049(4) -0.001(3) -0.001(3) -0.017(3)
C3A 0.036(5) 0.048(5) 0.035(3) -0.007(4) 0.001(3) -0.008(3)
C4A 0.031(5) 0.063(5) 0.056(5) -0.007(4) -0.001(4) -0.025(4)
C5A 0.051(6) 0.072(6) 0.072(6) -0.012(4) 0.004(4) -0.028(5)
C6A 0.054(7) 0.068(8) 0.088(10) -0.013(6) 0.000(6) -0.043(7)
C7A 0.048(7) 0.064(8) 0.065(7) -0.007(6) 0.000(5) -0.029(6)
C6E 0.054(9) 0.074(12) 0.059(10) -0.008(7) 0.008(7) -0.025(8)
C7E 0.056(9) 0.069(11) 0.064(14) -0.009(8) 0.009(9) -0.028(10)
C8A 0.047(6) 0.068(6) 0.084(6) -0.001(5) 0.010(5) -0.036(5)
C9A 0.042(6) 0.078(6) 0.050(4) -0.008(5) 0.001(4) -0.033(4)
C10A 0.034(5) 0.052(5) 0.034(3) -0.008(4) 0.004(3) -0.017(3)
C11A 0.045(7) 0.095(9) 0.072(7) -0.012(6) 0.006(5) -0.041(7)
Se1B 0.0339(6) 0.0460(6) 0.0570(5) -0.0073(4) 0.0049(4) -0.0105(4)
N1B 0.044(5) 0.048(5) 0.060(4) -0.015(4) 0.008(4) -0.014(4)
N2B 0.039(5) 0.047(4) 0.052(4) -0.004(4) -0.008(3) -0.019(3)
C3B 0.039(5) 0.048(5) 0.043(4) -0.012(4) 0.000(3) -0.016(4)
C4B 0.043(6) 0.058(6) 0.073(5) -0.018(5) 0.007(4) -0.016(5)
C5B 0.044(6) 0.106(10) 0.073(5) -0.016(6) 0.012(4) -0.016(6)
C6B 0.062(7) 0.153(12) 0.070(6) -0.010(7) 0.006(5) -0.026(7)
C7B 0.067(7) 0.158(13) 0.068(6) -0.011(7) 0.009(5) -0.066(8)
C8B 0.057(6) 0.056(6) 0.049(4) 0.002(5) -0.006(4) -0.009(4)
C9B 0.038(5) 0.043(5) 0.057(4) -0.005(4) 0.004(4) -0.014(4)
C10B 0.028(4) 0.037(4) 0.044(4) -0.002(4) 0.000(3) -0.016(3)
C11B 0.031(6) 0.072(8) 0.083(7) -0.002(5) -0.016(5) -0.010(6)
Se1C 0.0382(6) 0.0469(6) 0.0551(5) -0.0129(5) 0.0058(4) -0.0111(4)
N1C 0.055(6) 0.043(4) 0.050(4) -0.013(4) 0.006(4) -0.010(3)
N2C 0.033(4) 0.039(4) 0.047(3) -0.003(3) 0.001(3) -0.015(3)
C3C 0.030(5) 0.045(5) 0.044(4) 0.001(4) -0.001(3) -0.020(4)
C4C 0.028(5) 0.073(7) 0.049(4) -0.010(5) 0.005(4) -0.027(5)
C5C 0.040(6) 0.081(8) 0.073(6) -0.033(6) 0.011(5) -0.025(6)
C6C 0.068(9) 0.061(7) 0.088(8) -0.020(7) 0.020(7) -0.015(6)
C7C 0.054(8) 0.061(7) 0.095(8) -0.012(6) 0.014(6) -0.036(6)
C8C 0.049(7) 0.053(6) 0.059(5) 0.004(5) -0.004(5) -0.004(5)
C9C 0.028(5) 0.053(5) 0.047(4) -0.009(4) -0.001(3) -0.012(4)
C10C 0.031(5) 0.038(4) 0.043(4) -0.008(4) 0.004(3) -0.020(3)
C11C 0.035(6) 0.074(7) 0.061(5) 0.005(5) -0.006(4) -0.018(5)
Se1D 0.0334(5) 0.0458(5) 0.0609(5) -0.0070(4) 0.0001(4) -0.0252(4)
N1D 0.043(5) 0.032(4) 0.057(4) -0.003(3) 0.003(3) -0.021(3)
N2D 0.033(4) 0.050(4) 0.051(4) -0.011(4) 0.008(3) -0.022(3)
C3D 0.037(5) 0.037(4) 0.041(4) -0.006(4) 0.004(3) -0.016(3)
C4D 0.044(6) 0.049(6) 0.071(6) -0.021(5) 0.014(5) -0.026(5)
C5D 0.048(7) 0.100(10) 0.085(7) -0.036(7) 0.008(6) -0.060(7)
C6D 0.061(13) 0.068(13) 0.055(9) -0.006(10) -0.016(8) -0.023(9)
C7D 0.044(11) 0.042(10) 0.070(9) -0.014(8) 0.007(7) -0.034(8)
C6H 0.07(2) 0.08(2) 0.063(16) -0.022(19) -0.026(16) -0.039(17)
C7H 0.07(2) 0.039(15) 0.047(12) 0.003(15) 0.019(13) -0.022(11)
C8D 0.045(6) 0.063(7) 0.065(6) 0.003(5) 0.004(5) -0.034(5)
C9D 0.035(5) 0.047(5) 0.056(5) 0.008(4) -0.010(4) -0.025(4)
C10D 0.038(5) 0.032(4) 0.038(3) -0.006(4) 0.001(3) -0.015(3)
C11D 0.046(7) 0.066(8) 0.100(9) 0.002(6) 0.011(6) -0.041(7)
I1 0.0370(4) 0.0961(6) 0.0605(4) -0.0179(4) 0.0050(3) -0.0273(4)
I2 0.0343(4) 0.0734(5) 0.0798(4) -0.0090(3) 0.0032(3) -0.0255(4)
I3 0.0353(4) 0.0766(5) 0.0836(5) -0.0098(3) 0.0041(3) -0.0386(4)
I4 0.0440(5) 0.1349(9) 0.0612(4) -0.0310(5) 0.0053(3) -0.0222(5)
C1L 0.122(15) 0.086(10) 0.058(6) -0.036(10) 0.003(7) -0.013(6)
Cl1 0.128(4) 0.088(2) 0.0743(18) -0.027(2) 0.020(2) -0.0343(18)
Cl2 0.091(3) 0.159(4) 0.079(2) -0.044(3) -0.001(2) 0.002(2)
Cl3 0.107(4) 0.124(4) 0.112(3) -0.021(3) 0.008(3) -0.067(3)

loop_
_atom_type_symbol
_atom_type_description
_atom_type_scat_dispersion_real
_atom_type_scat_dispersion_imag
_atom_type_scat_source
C C 0.0181 0.0091 'International Tables Vol C Tables 4.2.6.8 and 6.1.1.4'
H H 0.0000 0.0000 'International Tables Vol C Tables 4.2.6.8 and 6.1.1.4'
N N 0.0311 0.0180 'International Tables Vol C Tables 4.2.6.8 and 6.1.1.4'
Cl Cl 0.3639 0.7018 'International Tables Vol C Tables 4.2.6.8 and 6.1.1.4'
Se Se -0.7943 1.1372 'International Tables Vol C Tables 4.2.6.8 and 6.1.1.4'
I I -0.3257 6.8362 'International Tables Vol C Tables 4.2.6.8 and 6.1.1.4'

loop_
_geom_angle_atom_site_label_1
_geom_angle_atom_site_label_2
_geom_angle_atom_site_label_3
_geom_angle
N1A Se1A C10A 88.5(4)
N2A N1A Se1A 108.8(7)
N1A N2A C3A 120.4(8)
N1A N2A C11A 115.5(9)
C3A N2A C11A 124.0(9)
C10A C3A N2A 112.4(8)
C10A C3A C4A 125.9(9)
N2A C3A C4A 121.7(9)
C3A C4A C5A 115.0(8)
C3A C4A H4A1 108.5
C5A C4A H4A1 108.5
C3A C4A H4A2 108.5
C5A C4A H4A2 108.5
H4A1 C4A H4A2 107.5
C6E C5A C4A 121(2)
C4A C5A C6A 115.1(12)
C4A C5A H5A1 108.5
C6A C5A H5A1 108.5
C4A C5A H5A2 108.5
C6A C5A H5A2 108.5
H5A1 C5A H5A2 107.5
C6E C5A H5A3 107.0
C4A C5A H5A3 107.0
C6E C5A H5A4 107.0
C4A C5A H5A4 107.0
H5A3 C5A H5A4 106.8
C7A C6A C5A 115.4(14)
C7A C6A H6A1 108.4
C5A C6A H6A1 108.4
C7A C6A H6A2 108.4
C5A C6A H6A2 108.4
H6A1 C6A H6A2 107.5
C6A C7A C8A 115.4(16)
C6A C7A H7A1 108.4
C8A C7A H7A1 108.4
C6A C7A H7A2 108.4
C8A C7A H7A2 108.4
H7A1 C7A H7A2 107.5
C5A C6E C7E 112(3)
C5A C6E H6E1 109.3
C7E C6E H6E1 109.3
C5A C6E H6E2 109.3
C7E C6E H6E2 109.3
H6E1 C6E H6E2 107.9
C8A C7E C6E 121(3)
C8A C7E H7E1 107.0
C6E C7E H7E1 107.0
C8A C7E H7E2 107.0
C6E C7E H7E2 107.0
H7E1 C7E H7E2 106.8
C7A C8A C9A 118.2(11)
C7E C8A C9A 110.3(18)
C7A C8A H8A1 107.8
C9A C8A H8A1 107.8
C7A C8A H8A2 107.8
C9A C8A H8A2 107.8
H8A1 C8A H8A2 107.1
C7E C8A H8A3 109.6
C9A C8A H8A3 109.6
C7E C8A H8A4 109.6
C9A C8A H8A4 109.6
H8A3 C8A H8A4 108.1
C10A C9A C8A 113.6(9)
C10A C9A H9A1 108.8
C8A C9A H9A1 108.8
C10A C9A H9A2 108.8
C8A C9A H9A2 108.8
H9A1 C9A H9A2 107.7
C3A C10A C9A 124.9(9)
C3A C10A Se1A 109.8(7)
C9A C10A Se1A 125.3(7)
N2A C11A H11A 109.5
N2A C11A H11B 109.5
H11A C11A H11B 109.5
N2A C11A H11C 109.5
H11A C11A H11C 109.5
H11B C11A H11C 109.5
N1B Se1B C10B 89.0(4)
N2B N1B Se1B 109.2(6)
N1B N2B C3B 119.2(9)
N1B N2B C11B 115.0(9)
C3B N2B C11B 125.8(9)
C10B C3B N2B 112.8(8)
C10B C3B C4B 125.2(9)
N2B C3B C4B 121.9(9)
C3B C4B C5B 114.9(11)
C3B C4B H4B1 108.6
C5B C4B H4B1 108.6
C3B C4B H4B2 108.6
C5B C4B H4B2 108.6
H4B1 C4B H4B2 107.5
C6B C5B C4B 113.4(12)
C6B C5B H5B1 108.9
C4B C5B H5B1 108.9
C6B C5B H5B2 108.9
C4B C5B H5B2 108.9
H5B1 C5B H5B2 107.7
C7B C6B C5B 116.1(16)
C7B C6B H6B1 108.3
C5B C6B H6B1 108.3
C7B C6B H6B2 108.3
C5B C6B H6B2 108.3
H6B1 C6B H6B2 107.4
C6B C7B C8B 118.6(14)
C6B C7B H7B1 107.7
C8B C7B H7B1 107.7
C6B C7B H7B2 107.7
C8B C7B H7B2 107.7
H7B1 C7B H7B2 107.1
C7B C8B C9B 114.8(10)
C7B C8B H8B1 108.6
C9B C8B H8B1 108.6
C7B C8B H8B2 108.6
C9B C8B H8B2 108.6
H8B1 C8B H8B2 107.5
C10B C9B C8B 112.3(8)
C10B C9B H9B1 109.1
C8B C9B H9B1 109.1
C10B C9B H9B2 109.1
C8B C9B H9B2 109.1
H9B1 C9B H9B2 107.9
C3B C10B C9B 124.5(9)
C3B C10B Se1B 109.8(6)
C9B C10B Se1B 125.5(7)
N2B C11B H11D 109.5
N2B C11B H11E 109.5
H11D C11B H11E 109.5
N2B C11B H11F 109.5
H11D C11B H11F 109.5
H11E C11B H11F 109.5
N1C Se1C C10C 88.8(4)
N2C N1C Se1C 109.7(6)
N1C N2C C3C 119.2(8)
N1C N2C C11C 115.5(8)
C3C N2C C11C 125.3(8)
C10C C3C N2C 113.8(8)
C10C C3C C4C 124.9(8)
N2C C3C C4C 121.3(8)
C3C C4C C5C 114.0(9)
C3C C4C H4C1 108.7
C5C C4C H4C1 108.7
C3C C4C H4C2 108.7
C5C C4C H4C2 108.7
H4C1 C4C H4C2 107.6
C4C C5C C6C 115.7(10)
C4C C5C H5C1 108.4
C6C C5C H5C1 108.4
C4C C5C H5C2 108.4
C6C C5C H5C2 108.4
H5C1 C5C H5C2 107.4
C7C C6C C5C 116.1(11)
C7C C6C H6C1 108.3
C5C C6C H6C1 108.3
C7C C6C H6C2 108.3
C5C C6C H6C2 108.3
H6C1 C6C H6C2 107.4
C6C C7C C8C 115.8(12)
C6C C7C H7C1 108.3
C8C C7C H7C1 108.3
C6C C7C H7C2 108.3
C8C C7C H7C2 108.3
H7C1 C7C H7C2 107.4
C7C C8C C9C 117.8(10)
C7C C8C H8C1 107.9
C9C C8C H8C1 107.9
C7C C8C H8C2 107.9
C9C C8C H8C2 107.9
H8C1 C8C H8C2 107.2
C10C C9C C8C 114.4(8)
C10C C9C H9C1 108.7
C8C C9C H9C1 108.7
C10C C9C H9C2 108.7
C8C C9C H9C2 108.7
H9C1 C9C H9C2 107.6
C3C C10C C9C 126.8(8)
C3C C10C Se1C 108.5(6)
C9C C10C Se1C 124.6(7)
N2C C11C H11G 109.5
N2C C11C H11H 109.5
H11G C11C H11H 109.5
N2C C11C H11I 109.5
H11G C11C H11I 109.5
H11H C11C H11I 109.5
N1D Se1D C10D 88.8(4)
N2D N1D Se1D 109.8(6)
N1D N2D C3D 119.3(8)
N1D N2D C11D 116.3(9)
C3D N2D C11D 124.4(9)
N2D C3D C10D 113.9(8)
N2D C3D C4D 121.8(9)
C10D C3D C4D 124.2(9)
C3D C4D C5D 111.7(9)
C3D C4D H4D1 109.3
C5D C4D H4D1 109.3
C3D C4D H4D2 109.3
C5D C4D H4D2 109.3
H4D1 C4D H4D2 107.9
C4D C5D C6D 118.3(11)
C4D C5D C6H 106.4(13)
C4D C5D H5D1 107.7
C6D C5D H5D1 107.7
C4D C5D H5D2 107.7
C6D C5D H5D2 107.7
H5D1 C5D H5D2 107.1
C4D C5D H5D3 110.5
C6H C5D H5D3 110.5
C4D C5D H5D4 110.5
C6H C5D H5D4 110.5
H5D3 C5D H5D4 108.6
C5D C6D C7D 110.8(16)
C5D C6D H6D1 109.5
C7D C6D H6D1 109.5
C5D C6D H6D2 109.5
C7D C6D H6D2 109.5
H6D1 C6D H6D2 108.1
C8D C7D C6D 114.3(14)
C8D C7D H7D1 108.7
C6D C7D H7D1 108.7
C8D C7D H7D2 108.7
C6D C7D H7D2 108.7
H7D1 C7D H7D2 107.6
C7H C6H C5D 112(3)
C7H C6H H6H1 109.2
C5D C6H H6H1 109.2
C7H C6H H6H2 109.2
C5D C6H H6H2 109.2
H6H1 C6H H6H2 107.9
C6H C7H C8D 112(3)
C6H C7H H7H1 109.3
C8D C7H H7H1 109.3
C6H C7H H7H2 109.3
C8D C7H H7H2 109.3
H7H1 C7H H7H2 107.9
C7H C8D C9D 115.3(12)
C7D C8D C9D 114.7(11)
C7D C8D H8D1 108.6
C9D C8D H8D1 108.6
C7D C8D H8D2 108.6
C9D C8D H8D2 108.6
H8D1 C8D H8D2 107.6
C7H C8D H8D3 108.5
C9D C8D H8D3 108.5
C7H C8D H8D4 108.5
C9D C8D H8D4 108.4
H8D3 C8D H8D4 107.5
C10D C9D C8D 114.2(8)
C10D C9D H9D1 108.7
C8D C9D H9D1 108.7
C10D C9D H9D2 108.7
C8D C9D H9D2 108.7
H9D1 C9D H9D2 107.6
C3D C10D C9D 126.6(8)
C3D C10D Se1D 108.1(6)
C9D C10D Se1D 125.2(7)
N2D C11D H11J 109.5
N2D C11D H11K 109.5
H11J C11D H11K 109.5
N2D C11D H11L 109.5
H11J C11D H11L 109.5
H11K C11D H11L 109.5
Cl3 C1L Cl1 110.9(10)
Cl3 C1L Cl2 109.7(8)
Cl1 C1L Cl2 111.2(9)
Cl3 C1L H1L 108.3
Cl1 C1L H1L 108.3
Cl2 C1L H1L 108.3

loop_
_geom_bond_atom_site_label_1
_geom_bond_atom_site_label_2
_geom_bond_distance
Se1A N1A 1.809(10)
Se1A C10A 1.849(9)
N1A N2A 1.302(11)
N2A C3A 1.372(12)
N2A C11A 1.459(14)
C3A C10A 1.354(13)
C3A C4A 1.489(13)
C4A C5A 1.496(16)
C4A H4A1 0.9700
C4A H4A2 0.9700
C5A C6E 1.47(4)
C5A C6A 1.62(2)
C5A H5A1 0.9700
C5A H5A2 0.9700
C5A H5A3 0.9700
C5A H5A4 0.9700
C6A C7A 1.49(2)
C6A H6A1 0.9700
C6A H6A2 0.9700
C7A C8A 1.52(2)
C7A H7A1 0.9700
C7A H7A2 0.9700
C6E C7E 1.58(5)
C6E H6E1 0.9700
C6E H6E2 0.9700
C7E C8A 1.53(4)
C7E H7E1 0.9700
C7E H7E2 0.9700
C8A C9A 1.537(16)
C8A H8A1 0.9700
C8A H8A2 0.9700
C8A H8A3 0.9700
C8A H8A4 0.9700
C9A C10A 1.492(13)
C9A H9A1 0.9700
C9A H9A2 0.9700
C11A H11A 0.9600
C11A H11B 0.9600
C11A H11C 0.9600
Se1B N1B 1.799(9)
Se1B C10B 1.826(9)
N1B N2B 1.312(12)
N2B C3B 1.370(12)
N2B C11B 1.450(12)
C3B C10B 1.360(13)
C3B C4B 1.500(14)
C4B C5B 1.518(17)
C4B H4B1 0.9700
C4B H4B2 0.9700
C5B C6B 1.502(19)
C5B H5B1 0.9700
C5B H5B2 0.9700
C6B C7B 1.42(2)
C6B H6B1 0.9700
C6B H6B2 0.9700
C7B C8B 1.527(18)
C7B H7B1 0.9700
C7B H7B2 0.9700
C8B C9B 1.544(14)
C8B H8B1 0.9700
C8B H8B2 0.9700
C9B C10B 1.489(12)
C9B H9B1 0.9700
C9B H9B2 0.9700
C11B H11D 0.9600
C11B H11E 0.9600
C11B H11F 0.9600
Se1C N1C 1.802(9)
Se1C C10C 1.854(9)
N1C N2C 1.305(11)
N2C C3C 1.371(11)
N2C C11C 1.463(12)
C3C C10C 1.363(12)
C3C C4C 1.490(13)
C4C C5C 1.509(16)
C4C H4C1 0.9700
C4C H4C2 0.9700
C5C C6C 1.594(18)
C5C H5C1 0.9700
C5C H5C2 0.9700
C6C C7C 1.486(18)
C6C H6C1 0.9700
C6C H6C2 0.9700
C7C C8C 1.510(17)
C7C H7C1 0.9700
C7C H7C2 0.9700
C8C C9C 1.517(15)
C8C H8C1 0.9700
C8C H8C2 0.9700
C9C C10C 1.480(11)
C9C H9C1 0.9700
C9C H9C2 0.9700
C11C H11G 0.9600
C11C H11H 0.9600
C11C H11I 0.9600
Se1D N1D 1.785(8)
Se1D C10D 1.846(8)
N1D N2D 1.313(11)
N2D C3D 1.337(12)
N2D C11D 1.485(14)
C3D C10D 1.378(13)
C3D C4D 1.511(13)
C4D C5D 1.527(15)
C4D H4D1 0.9700
C4D H4D2 0.9700
C5D C6D 1.56(2)
C5D C6H 1.62(4)
C5D H5D1 0.9700
C5D H5D2 0.9700
C5D H5D3 0.9700
C5D H5D4 0.9700
C6D C7D 1.57(3)
C6D H6D1 0.9700
C6D H6D2 0.9700
C7D C8D 1.53(2)
C7D H7D1 0.9700
C7D H7D2 0.9700
C6H C7H 1.42(5)
C6H H6H1 0.9700
C6H H6H2 0.9700
C7H C8D 1.52(3)
C7H H7H1 0.9700
C7H H7H2 0.9700
C8D C9D 1.535(13)
C8D H8D1 0.9700
C8D H8D2 0.9700
C8D H8D3 0.9700
C8D H8D4 0.9700
C9D C10D 1.491(12)
C9D H9D1 0.9700
C9D H9D2 0.9700
C11D H11J 0.9600
C11D H11K 0.9600
C11D H11L 0.9600
C1L Cl3 1.726(18)
C1L Cl1 1.744(16)
C1L Cl2 1.777(16)
C1L H1L 0.9800

loop_
_geom_torsion_atom_site_label_1
_geom_torsion_atom_site_label_2
_geom_torsion_atom_site_label_3
_geom_torsion_atom_site_label_4
_geom_torsion
C10A Se1A N1A N2A 2.7(6)
Se1A N1A N2A C3A -4.3(10)
Se1A N1A N2A C11A 177.0(7)
N1A N2A C3A C10A 3.8(11)
C11A N2A C3A C10A -177.6(9)
N1A N2A C3A C4A -177.8(8)
C11A N2A C3A C4A 0.9(13)
C10A C3A C4A C5A 83.2(12)
N2A C3A C4A C5A -95.0(11)
C3A C4A C5A C6E -34(2)
C3A C4A C5A C6A -75.0(14)
C4A C5A C6A C7A 70.9(19)
C5A C6A C7A C8A -100.3(19)
C4A C5A C6E C7E -60(4)
C5A C6E C7E C8A 101(4)
C6A C7A C8A C9A 59.8(19)
C6E C7E C8A C9A -74(3)
C7A C8A C9A C10A 42.3(16)
C7E C8A C9A C10A 77.8(19)
N2A C3A C10A C9A 177.9(8)
C4A C3A C10A C9A -0.4(14)
N2A C3A C10A Se1A -1.2(9)
C4A C3A C10A Se1A -179.6(7)
C8A C9A C10A C3A -85.2(12)
C8A C9A C10A Se1A 93.8(11)
N1A Se1A C10A C3A -0.8(6)
N1A Se1A C10A C9A -180.0(8)
C10B Se1B N1B N2B -0.3(7)
Se1B N1B N2B C3B 1.2(11)
Se1B N1B N2B C11B -179.8(8)
N1B N2B C3B C10B -1.7(12)
C11B N2B C3B C10B 179.4(10)
N1B N2B C3B C4B -178.8(9)
C11B N2B C3B C4B 2.3(15)
C10B C3B C4B C5B -81.8(14)
N2B C3B C4B C5B 95.0(12)
C3B C4B C5B C6B 75.4(17)
C4B C5B C6B C7B -77.2(19)
C5B C6B C7B C8B 105.5(18)
C6B C7B C8B C9B -51.1(18)
C7B C8B C9B C10B -52.1(15)
N2B C3B C10B C9B -174.1(8)
C4B C3B C10B C9B 2.9(15)
N2B C3B C10B Se1B 1.3(10)
C4B C3B C10B Se1B 178.3(8)
C8B C9B C10B C3B 86.2(12)
C8B C9B C10B Se1B -88.4(10)
N1B Se1B C10B C3B -0.6(7)
N1B Se1B C10B C9B 174.7(8)
C10C Se1C N1C N2C -0.3(7)
Se1C N1C N2C C3C -0.7(10)
Se1C N1C N2C C11C 179.7(7)
N1C N2C C3C C10C 1.7(12)
C11C N2C C3C C10C -178.7(9)
N1C N2C C3C C4C 179.8(9)
C11C N2C C3C C4C -0.6(14)
C10C C3C C4C C5C -81.6(12)
N2C C3C C4C C5C 100.4(11)
C3C C4C C5C C6C 74.6(12)
C4C C5C C6C C7C -73.4(15)
C5C C6C C7C C8C 101.0(14)
C6C C7C C8C C9C -56.3(15)
C7C C8C C9C C10C -44.3(14)
N2C C3C C10C C9C -179.3(8)
C4C C3C C10C C9C 2.6(15)
N2C C3C C10C Se1C -1.7(10)
C4C C3C C10C Se1C -179.8(8)
C8C C9C C10C C3C 84.7(12)
C8C C9C C10C Se1C -92.5(10)
N1C Se1C C10C C3C 1.1(7)
N1C Se1C C10C C9C 178.8(8)
C10D Se1D N1D N2D 0.3(6)
Se1D N1D N2D C3D -1.5(10)
Se1D N1D N2D C11D 179.1(8)
N1D N2D C3D C10D 2.2(11)
C11D N2D C3D C10D -178.4(9)
N1D N2D C3D C4D 179.5(8)
C11D N2D C3D C4D -1.2(14)
N2D C3D C4D C5D -92.3(12)
C10D C3D C4D C5D 84.7(12)
C3D C4D C5D C6D -41.4(17)
C3D C4D C5D C6H -82.7(17)
C4D C5D C6D C7D -60.7(19)
C5D C6D C7D C8D 106.2(17)
C4D C5D C6H C7H 84(2)
C5D C6H C7H C8D -115(2)
C6H C7H C8D C9D 67(3)
C6D C7D C8D C9D -74.5(18)
C7H C8D C9D C10D 36(2)
C7D C8D C9D C10D 73.9(14)
N2D C3D C10D C9D -179.8(8)
C4D C3D C10D C9D 3.1(14)
N2D C3D C10D Se1D -1.8(9)
C4D C3D C10D Se1D -178.9(7)
C8D C9D C10D C3D -83.3(12)
C8D C9D C10D Se1D 99.0(9)
N1D Se1D C10D C3D 0.8(6)
N1D Se1D C10D C9D 178.8(7)

_cod_database_fobs_code 1545485
